data_8106085
loop_
_publ_author_name
'Arman, Hadi D.'
'Poplaukhin, Pavel'
'Tiekink, Edward R.T.'

_publ_section_title
;
 Crystal structure of (\m
 2-N,N&#x2032;-bis((pyridin-4-yl)methyl)ethanediamide-\k2
 N:N&#x2032;)-tetrakis(diethylcarbamodithioato-\k2 S,S&#x2032;)dizinc(II),
 C34H54N8O2S8Zn2
;
_journal_issue 1
_journal_name_full 'Zeitschrift f\"ur Kristallographie - New Crystal Structures'
_journal_page_first 159
_journal_page_last 161
_journal_paper_doi 10.1515/ncrs-2017-0297
_journal_volume 233
_journal_year 2018
_chemical_formula_moiety 'C17 H27 N4 O S4 Zn'
_chemical_formula_sum 'C17 H27 N4 O S4 Zn'
_chemical_formula_weight 497.03
_space_group_crystal_system monoclinic
_space_group_IT_number 15
_space_group_name_Hall '-C 2yc'
_space_group_name_H-M_alt 'C 1 2/c 1'
_cell_angle_alpha 90
_cell_angle_beta 102.368(8)
_cell_angle_gamma 90
_cell_formula_units_Z 8
_cell_length_a 20.192(7)
_cell_length_b 16.448(5)
_cell_length_c 14.150(5)
_cell_measurement_reflns_used 9813
_cell_measurement_temperature 98(2)
_cell_measurement_theta_max 40.8242
_cell_measurement_theta_min 2.0294
_cell_volume 4590(3)
_computing_cell_refinement 'CrystalClear [5]'
_computing_data_collection 'CrystalClear [5]'
_computing_data_reduction 'CrystalClear [5]'
_computing_molecular_graphics 'ORTEP-3 for Windows [8]'
_computing_publication_material 'SHELXL2014/7 [7]'
_computing_structure_refinement 'SHELXL2014/7 [7]'
_computing_structure_solution 'SHELXS-97 [6]'
_diffrn_ambient_temperature 98(2)
_diffrn_measured_fraction_theta_full 0.998
_diffrn_measured_fraction_theta_max 0.998
_diffrn_measurement_device_type AFC12\K/SATURN724
_diffrn_measurement_method \w
_diffrn_radiation_monochromator graphite
_diffrn_radiation_source 'fine-focus sealed tube'
_diffrn_radiation_type MoK\a
_diffrn_radiation_wavelength 0.71069
_diffrn_reflns_av_R_equivalents 0.0620
_diffrn_reflns_av_unetI/netI 0.0627
_diffrn_reflns_Laue_measured_fraction_full 0.998
_diffrn_reflns_Laue_measured_fraction_max 0.998
_diffrn_reflns_limit_h_max 26
_diffrn_reflns_limit_h_min -26
_diffrn_reflns_limit_k_max 21
_diffrn_reflns_limit_k_min -19
_diffrn_reflns_limit_l_max 18
_diffrn_reflns_limit_l_min -18
_diffrn_reflns_number 16452
_diffrn_reflns_point_group_measured_fraction_full 0.998
_diffrn_reflns_point_group_measured_fraction_max 0.998
_diffrn_reflns_theta_full 25.242
_diffrn_reflns_theta_max 27.498
_diffrn_reflns_theta_min 2.329
_diffrn_standards_decay_% 0
_diffrn_standards_interval_count 0
_diffrn_standards_number 0
_exptl_absorpt_coefficient_mu 1.448
_exptl_absorpt_correction_T_max 1.0000
_exptl_absorpt_correction_T_min 0.6222
_exptl_absorpt_correction_type multi-scan
_exptl_absorpt_process_details 'ABSCOR [4]'
_exptl_crystal_colour colourless
_exptl_crystal_density_diffrn 1.438
_exptl_crystal_description prism
_exptl_crystal_F_000 2072
_exptl_crystal_size_max 0.300
_exptl_crystal_size_mid 0.170
_exptl_crystal_size_min 0.080
_refine_diff_density_max 0.480
_refine_diff_density_min -1.018
_refine_diff_density_rms 0.094
_refine_ls_extinction_coef .
_refine_ls_extinction_method none
_refine_ls_goodness_of_fit_ref 1.131
_refine_ls_hydrogen_treatment mixed
_refine_ls_matrix_type full
_refine_ls_number_parameters 251
_refine_ls_number_reflns 5264
_refine_ls_number_restraints 1
_refine_ls_restrained_S_all 1.131
_refine_ls_R_factor_all 0.0592
_refine_ls_R_factor_gt 0.0521
_refine_ls_shift/su_max 0.001
_refine_ls_shift/su_mean 0.000
_refine_ls_structure_factor_coef Fsqd
_refine_ls_weighting_details 'w=1/[\s^2^(Fo^2^)+(0.0417P)^2^+10.7388P] where P=(Fo^2^+2Fc^2^)/3'
_refine_ls_weighting_scheme calc
_refine_ls_wR_factor_gt 0.1191
_refine_ls_wR_factor_ref 0.1231
_reflns_Friedel_coverage 0.000
_reflns_Friedel_fraction_full .
_reflns_Friedel_fraction_max .
_reflns_number_gt 4749
_reflns_number_total 5264
_reflns_threshold_expression 'I > 2\s(I)'
_cod_data_source_file suppl_ncrs-2017-0297_suppl.cif
_cod_data_source_block shelx
_cod_original_sg_symbol_H-M 'C 2/c'
_cod_database_code 8106085
_shelx_space_group_comment
;
The symmetry employed for this shelxl refinement is uniquely defined
by the following loop, which should always be used as a source of
symmetry information in preference to the above space-group names.
They are only intended as comments.
;
_shelx_estimated_absorpt_t_min 0.670
_shelx_estimated_absorpt_t_max 0.893

loop_
_space_group_symop_operation_xyz
'x, y, z'
'-x, y, -z+1/2'
'x+1/2, y+1/2, z'
'-x+1/2, y+1/2, -z+1/2'
'-x, -y, -z'
'x, -y, z-1/2'
'-x+1/2, -y+1/2, -z'
'x+1/2, -y+1/2, z-1/2'

loop_
_atom_site_label
_atom_site_type_symbol
_atom_site_fract_x
_atom_site_fract_y
_atom_site_fract_z
_atom_site_U_iso_or_equiv
_atom_site_adp_type
_atom_site_occupancy
_atom_site_site_symmetry_order
_atom_site_calc_flag
_atom_site_refinement_flags_posn
_atom_site_refinement_flags_adp
_atom_site_refinement_flags_occupancy
_atom_site_disorder_assembly
_atom_site_disorder_group
Zn Zn 0.21031(2) 0.20249(2) 0.73375(3) 0.01958(11) Uani 1 1 d . . . . .
O1 O 0.52122(12) 0.43816(14) 0.91005(18) 0.0298(5) Uani 1 1 d . . . . .
S1 S 0.28223(4) 0.08693(5) 0.73415(6) 0.02308(18) Uani 1 1 d . . . . .
S2 S 0.22879(5) 0.14223(5) 0.90076(6) 0.02747(19) Uani 1 1 d . . . . .
S3 S 0.09406(4) 0.24463(5) 0.70649(6) 0.02297(17) Uani 1 1 d . . . . .
S4 S 0.16676(4) 0.20584(5) 0.55226(6) 0.02545(19) Uani 1 1 d . . . . .
N1 N 0.30869(13) 0.01153(15) 0.90478(19) 0.0208(5) Uani 1 1 d . . . . .
N2 N 0.03936(13) 0.26094(15) 0.51813(19) 0.0210(5) Uani 1 1 d . . . . .
N3 N 0.27190(13) 0.30336(15) 0.75524(19) 0.0191(5) Uani 1 1 d . . . . .
N4 N 0.43457(14) 0.52858(16) 0.8992(2) 0.0236(6) Uani 1 1 d D . . . .
H4N H 0.4174(18) 0.5658(17) 0.931(2) 0.028 Uiso 1 1 d D U . . .
C1 C 0.27747(16) 0.07369(18) 0.8533(2) 0.0215(6) Uani 1 1 d . . . . .
C2 C 0.30565(17) -0.00001(19) 1.0066(2) 0.0247(7) Uani 1 1 d . . . . .
H2A H 0.3110 -0.0586 1.0227 0.030 Uiso 1 1 calc R U . . .
H2B H 0.2605 0.0172 1.0158 0.030 Uiso 1 1 calc R U . . .
C3 C 0.3597(2) 0.0473(2) 1.0755(3) 0.0343(8) Uani 1 1 d . . . . .
H3A H 0.4046 0.0304 1.0670 0.051 Uiso 1 1 calc R U . . .
H3B H 0.3558 0.0367 1.1422 0.051 Uiso 1 1 calc R U . . .
H3C H 0.3536 0.1056 1.0617 0.051 Uiso 1 1 calc R U . . .
C4 C 0.34887(17) -0.04722(19) 0.8627(3) 0.0255(7) Uani 1 1 d . . . . .
H4A H 0.3256 -0.0580 0.7949 0.031 Uiso 1 1 calc R U . . .
H4B H 0.3508 -0.0991 0.8988 0.031 Uiso 1 1 calc R U . . .
C5 C 0.42110(18) -0.0190(2) 0.8643(3) 0.0327(8) Uani 1 1 d . . . . .
H5A H 0.4199 0.0350 0.8347 0.049 Uiso 1 1 calc R U . . .
H5B H 0.4430 -0.0576 0.8279 0.049 Uiso 1 1 calc R U . . .
H5C H 0.4468 -0.0163 0.9314 0.049 Uiso 1 1 calc R U . . .
C6 C 0.09407(16) 0.23985(17) 0.5843(2) 0.0205(6) Uani 1 1 d . . . . .
C7 C -0.02380(17) 0.2883(2) 0.5439(3) 0.0273(7) Uani 1 1 d . . . . .
H7A H -0.0466 0.3284 0.4956 0.033 Uiso 1 1 calc R U . . .
H7B H -0.0130 0.3155 0.6078 0.033 Uiso 1 1 calc R U . . .
C8 C -0.0714(2) 0.2176(2) 0.5477(3) 0.0378(9) Uani 1 1 d . . . . .
H8A H -0.0782 0.1870 0.4869 0.057 Uiso 1 1 calc R U . . .
H8B H -0.1151 0.2383 0.5567 0.057 Uiso 1 1 calc R U . . .
H8C H -0.0517 0.1818 0.6018 0.057 Uiso 1 1 calc R U . . .
C9 C 0.03756(17) 0.2543(2) 0.4136(2) 0.0257(7) Uani 1 1 d . . . . .
H9A H -0.0096 0.2441 0.3785 0.031 Uiso 1 1 calc R U . . .
H9B H 0.0656 0.2075 0.4021 0.031 Uiso 1 1 calc R U . . .
C10 C 0.0637(2) 0.3312(2) 0.3743(3) 0.0338(8) Uani 1 1 d . . . . .
H10A H 0.0366 0.3778 0.3869 0.051 Uiso 1 1 calc R U . . .
H10B H 0.0602 0.3255 0.3045 0.051 Uiso 1 1 calc R U . . .
H10C H 0.1113 0.3397 0.4064 0.051 Uiso 1 1 calc R U . . .
C11 C 0.28589(16) 0.34213(19) 0.8404(2) 0.0225(6) Uani 1 1 d . . . . .
H11 H 0.2660 0.3229 0.8913 0.027 Uiso 1 1 calc R U . . .
C12 C 0.32830(16) 0.40935(19) 0.8573(2) 0.0220(6) Uani 1 1 d . . . . .
H12 H 0.3364 0.4357 0.9184 0.026 Uiso 1 1 calc R U . . .
C13 C 0.35884(15) 0.43817(18) 0.7848(2) 0.0203(6) Uani 1 1 d . . . . .
C14 C 0.34439(17) 0.39753(19) 0.6969(2) 0.0233(6) Uani 1 1 d . . . . .
H14 H 0.3640 0.4153 0.6451 0.028 Uiso 1 1 calc R U . . .
C15 C 0.30149(17) 0.3313(2) 0.6848(2) 0.0244(7) Uani 1 1 d . . . . .
H15 H 0.2924 0.3041 0.6241 0.029 Uiso 1 1 calc R U . . .
C16 C 0.40502(17) 0.51158(18) 0.7985(2) 0.0238(6) Uani 1 1 d . . . . .
H16A H 0.4419 0.5025 0.7635 0.029 Uiso 1 1 calc R U . . .
H16B H 0.3789 0.5596 0.7694 0.029 Uiso 1 1 calc R U . . .
C17 C 0.48952(16) 0.48855(18) 0.9465(2) 0.0221(6) Uani 1 1 d . . . . .

loop_
_atom_site_aniso_label
_atom_site_aniso_U_11
_atom_site_aniso_U_22
_atom_site_aniso_U_33
_atom_site_aniso_U_23
_atom_site_aniso_U_13
_atom_site_aniso_U_12
Zn 0.0237(2) 0.02058(19) 0.01496(19) 0.00054(12) 0.00519(14) 0.00118(13)
O1 0.0341(13) 0.0305(12) 0.0234(13) -0.0075(9) 0.0033(10) 0.0079(10)
S1 0.0326(4) 0.0243(4) 0.0136(4) 0.0002(3) 0.0078(3) 0.0045(3)
S2 0.0376(5) 0.0292(4) 0.0195(4) 0.0059(3) 0.0148(4) 0.0113(3)
S3 0.0258(4) 0.0283(4) 0.0165(4) 0.0006(3) 0.0082(3) -0.0006(3)
S4 0.0252(4) 0.0361(4) 0.0149(4) -0.0033(3) 0.0039(3) 0.0058(3)
N1 0.0253(13) 0.0213(12) 0.0167(13) 0.0015(10) 0.0063(11) 0.0020(10)
N2 0.0211(12) 0.0239(12) 0.0175(13) -0.0017(10) 0.0027(10) -0.0009(10)
N3 0.0213(12) 0.0223(12) 0.0140(12) -0.0010(9) 0.0049(10) 0.0030(10)
N4 0.0253(13) 0.0202(12) 0.0244(15) -0.0040(10) 0.0036(11) 0.0015(11)
C1 0.0263(15) 0.0196(13) 0.0197(15) -0.0021(11) 0.0072(12) -0.0021(12)
C2 0.0298(16) 0.0276(16) 0.0181(16) 0.0067(12) 0.0079(13) 0.0032(13)
C3 0.045(2) 0.0404(19) 0.0189(17) 0.0049(14) 0.0092(15) -0.0041(17)
C4 0.0309(17) 0.0224(15) 0.0245(17) 0.0008(12) 0.0086(14) 0.0034(13)
C5 0.0285(17) 0.0363(18) 0.035(2) -0.0039(15) 0.0102(15) 0.0073(15)
C6 0.0255(15) 0.0167(13) 0.0197(15) -0.0006(11) 0.0058(12) -0.0036(12)
C7 0.0204(15) 0.0328(17) 0.0296(18) -0.0009(14) 0.0074(14) -0.0012(13)
C8 0.0315(18) 0.047(2) 0.038(2) -0.0066(17) 0.0127(17) -0.0152(17)
C9 0.0267(16) 0.0294(16) 0.0194(16) 0.0005(12) 0.0011(13) -0.0009(13)
C10 0.042(2) 0.0369(19) 0.0218(18) 0.0057(14) 0.0053(16) -0.0051(16)
C11 0.0272(15) 0.0267(15) 0.0147(15) 0.0008(11) 0.0069(12) 0.0023(13)
C12 0.0260(15) 0.0260(15) 0.0150(15) -0.0032(11) 0.0062(12) 0.0015(12)
C13 0.0209(14) 0.0186(13) 0.0219(16) 0.0017(11) 0.0055(12) 0.0024(11)
C14 0.0292(16) 0.0266(15) 0.0164(15) -0.0007(12) 0.0099(13) -0.0031(13)
C15 0.0295(16) 0.0304(16) 0.0149(15) -0.0020(12) 0.0084(13) -0.0030(13)
C16 0.0284(16) 0.0213(14) 0.0211(16) -0.0008(12) 0.0039(13) 0.0010(12)
C17 0.0241(15) 0.0201(14) 0.0220(17) -0.0033(12) 0.0048(13) -0.0035(12)

loop_
_atom_type_symbol
_atom_type_description
_atom_type_scat_dispersion_real
_atom_type_scat_dispersion_imag
_atom_type_scat_source
C C 0.0033 0.0016 'International Tables Vol C Tables 4.2.6.8 and 6.1.1.4'
H H 0.0000 0.0000 'International Tables Vol C Tables 4.2.6.8 and 6.1.1.4'
N N 0.0061 0.0033 'International Tables Vol C Tables 4.2.6.8 and 6.1.1.4'
O O 0.0106 0.0060 'International Tables Vol C Tables 4.2.6.8 and 6.1.1.4'
Zn Zn 0.2839 1.4301 'International Tables Vol C Tables 4.2.6.8 and 6.1.1.4'
S S 0.1246 0.1234 'International Tables Vol C Tables 4.2.6.8 and 6.1.1.4'

loop_
_geom_angle_atom_site_label_1
_geom_angle_atom_site_label_2
_geom_angle_atom_site_label_3
_geom_angle
_geom_angle_site_symmetry_1
_geom_angle_site_symmetry_3
N3 Zn S1 107.05(8) . .
N3 Zn S3 109.31(8) . .
S1 Zn S3 143.43(3) . .
N3 Zn S2 102.45(8) . .
S1 Zn S2 73.55(3) . .
S3 Zn S2 102.01(3) . .
N3 Zn S4 101.55(8) . .
S1 Zn S4 95.66(3) . .
S3 Zn S4 73.44(3) . .
S2 Zn S4 155.68(3) . .
C1 S1 Zn 86.65(11) . .
C1 S2 Zn 82.74(11) . .
C6 S3 Zn 86.45(11) . .
C6 S4 Zn 82.54(11) . .
C1 N1 C4 121.4(3) . .
C1 N1 C2 121.4(3) . .
C4 N1 C2 117.1(2) . .
C6 N2 C7 122.6(3) . .
C6 N2 C9 121.6(3) . .
C7 N2 C9 115.8(3) . .
C11 N3 C15 117.5(3) . .
C11 N3 Zn 121.4(2) . .
C15 N3 Zn 121.0(2) . .
C17 N4 C16 121.2(3) . .
C17 N4 H4N 118(3) . .
C16 N4 H4N 121(3) . .
N1 C1 S1 120.9(2) . .
N1 C1 S2 122.1(3) . .
S1 C1 S2 117.05(18) . .
N1 C2 C3 112.9(3) . .
N1 C2 H2A 109.0 . .
C3 C2 H2A 109.0 . .
N1 C2 H2B 109.0 . .
C3 C2 H2B 109.0 . .
H2A C2 H2B 107.8 . .
C2 C3 H3A 109.5 . .
C2 C3 H3B 109.5 . .
H3A C3 H3B 109.5 . .
C2 C3 H3C 109.5 . .
H3A C3 H3C 109.5 . .
H3B C3 H3C 109.5 . .
N1 C4 C5 113.8(3) . .
N1 C4 H4A 108.8 . .
C5 C4 H4A 108.8 . .
N1 C4 H4B 108.8 . .
C5 C4 H4B 108.8 . .
H4A C4 H4B 107.7 . .
C4 C5 H5A 109.5 . .
C4 C5 H5B 109.5 . .
H5A C5 H5B 109.5 . .
C4 C5 H5C 109.5 . .
H5A C5 H5C 109.5 . .
H5B C5 H5C 109.5 . .
N2 C6 S4 121.7(3) . .
N2 C6 S3 120.9(3) . .
S4 C6 S3 117.44(18) . .
N2 C7 C8 111.3(3) . .
N2 C7 H7A 109.4 . .
C8 C7 H7A 109.4 . .
N2 C7 H7B 109.4 . .
C8 C7 H7B 109.4 . .
H7A C7 H7B 108.0 . .
C7 C8 H8A 109.5 . .
C7 C8 H8B 109.5 . .
H8A C8 H8B 109.5 . .
C7 C8 H8C 109.5 . .
H8A C8 H8C 109.5 . .
H8B C8 H8C 109.5 . .
N2 C9 C10 111.7(3) . .
N2 C9 H9A 109.3 . .
C10 C9 H9A 109.3 . .
N2 C9 H9B 109.3 . .
C10 C9 H9B 109.3 . .
H9A C9 H9B 108.0 . .
C9 C10 H10A 109.5 . .
C9 C10 H10B 109.5 . .
H10A C10 H10B 109.5 . .
C9 C10 H10C 109.5 . .
H10A C10 H10C 109.5 . .
H10B C10 H10C 109.5 . .
N3 C11 C12 122.5(3) . .
N3 C11 H11 118.7 . .
C12 C11 H11 118.7 . .
C13 C12 C11 120.0(3) . .
C13 C12 H12 120.0 . .
C11 C12 H12 120.0 . .
C14 C13 C12 117.2(3) . .
C14 C13 C16 120.3(3) . .
C12 C13 C16 122.5(3) . .
C15 C14 C13 119.8(3) . .
C15 C14 H14 120.1 . .
C13 C14 H14 120.1 . .
N3 C15 C14 122.9(3) . .
N3 C15 H15 118.5 . .
C14 C15 H15 118.5 . .
N4 C16 C13 113.1(3) . .
N4 C16 H16A 109.0 . .
C13 C16 H16A 109.0 . .
N4 C16 H16B 109.0 . .
C13 C16 H16B 109.0 . .
H16A C16 H16B 107.8 . .
O1 C17 N4 125.0(3) . .
O1 C17 C17 121.6(4) . 5_667
N4 C17 C17 113.4(3) . 5_667

loop_
_geom_bond_atom_site_label_1
_geom_bond_atom_site_label_2
_geom_bond_distance
_geom_bond_site_symmetry_2
Zn N3 2.057(3) .
Zn S1 2.3913(10) .
Zn S3 2.3982(12) .
Zn S2 2.5157(12) .
Zn S4 2.5306(12) .
O1 C17 1.227(4) .
S1 C1 1.723(3) .
S2 C1 1.724(3) .
S3 C6 1.731(3) .
S4 C6 1.720(3) .
N1 C1 1.333(4) .
N1 C4 1.467(4) .
N1 C2 1.468(4) .
N2 C6 1.332(4) .
N2 C7 1.470(4) .
N2 C9 1.475(4) .
N3 C11 1.339(4) .
N3 C15 1.348(4) .
N4 C17 1.339(4) .
N4 C16 1.450(4) .
N4 H4N 0.875(10) .
C2 C3 1.513(5) .
C2 H2A 0.9900 .
C2 H2B 0.9900 .
C3 H3A 0.9800 .
C3 H3B 0.9800 .
C3 H3C 0.9800 .
C4 C5 1.526(5) .
C4 H4A 0.9900 .
C4 H4B 0.9900 .
C5 H5A 0.9800 .
C5 H5B 0.9800 .
C5 H5C 0.9800 .
C7 C8 1.517(5) .
C7 H7A 0.9900 .
C7 H7B 0.9900 .
C8 H8A 0.9800 .
C8 H8B 0.9800 .
C8 H8C 0.9800 .
C9 C10 1.521(5) .
C9 H9A 0.9900 .
C9 H9B 0.9900 .
C10 H10A 0.9800 .
C10 H10B 0.9800 .
C10 H10C 0.9800 .
C11 C12 1.388(5) .
C11 H11 0.9500 .
C12 C13 1.388(4) .
C12 H12 0.9500 .
C13 C14 1.388(4) .
C13 C16 1.512(4) .
C14 C15 1.380(4) .
C14 H14 0.9500 .
C15 H15 0.9500 .
C16 H16A 0.9900 .
C16 H16B 0.9900 .
C17 C17 1.529(6) 5_667

loop_
_geom_torsion_atom_site_label_1
_geom_torsion_atom_site_label_2
_geom_torsion_atom_site_label_3
_geom_torsion_atom_site_label_4
_geom_torsion
_geom_torsion_site_symmetry_1
_geom_torsion_site_symmetry_2
_geom_torsion_site_symmetry_3
_geom_torsion_site_symmetry_4
C4 N1 C1 S1 0.8(4) . . . .
C2 N1 C1 S1 179.4(2) . . . .
C4 N1 C1 S2 178.8(2) . . . .
C2 N1 C1 S2 -2.7(4) . . . .
Zn S1 C1 N1 178.6(3) . . . .
Zn S1 C1 S2 0.47(17) . . . .
Zn S2 C1 N1 -178.5(3) . . . .
Zn S2 C1 S1 -0.45(16) . . . .
C1 N1 C2 C3 -86.0(4) . . . .
C4 N1 C2 C3 92.6(3) . . . .
C1 N1 C4 C5 82.9(4) . . . .
C2 N1 C4 C5 -95.7(3) . . . .
C7 N2 C6 S4 178.5(2) . . . .
C9 N2 C6 S4 1.6(4) . . . .
C7 N2 C6 S3 -0.7(4) . . . .
C9 N2 C6 S3 -177.6(2) . . . .
Zn S4 C6 N2 177.5(3) . . . .
Zn S4 C6 S3 -3.23(15) . . . .
Zn S3 C6 N2 -177.4(2) . . . .
Zn S3 C6 S4 3.39(16) . . . .
C6 N2 C7 C8 -91.2(4) . . . .
C9 N2 C7 C8 85.9(4) . . . .
C6 N2 C9 C10 -88.5(4) . . . .
C7 N2 C9 C10 94.4(3) . . . .
C15 N3 C11 C12 0.9(5) . . . .
Zn N3 C11 C12 178.8(2) . . . .
N3 C11 C12 C13 -0.9(5) . . . .
C11 C12 C13 C14 0.6(5) . . . .
C11 C12 C13 C16 179.4(3) . . . .
C12 C13 C14 C15 -0.3(5) . . . .
C16 C13 C14 C15 -179.2(3) . . . .
C11 N3 C15 C14 -0.6(5) . . . .
Zn N3 C15 C14 -178.4(2) . . . .
C13 C14 C15 N3 0.3(5) . . . .
C17 N4 C16 C13 82.0(4) . . . .
C14 C13 C16 N4 -158.7(3) . . . .
C12 C13 C16 N4 22.5(4) . . . .
C16 N4 C17 O1 3.5(5) . . . .
C16 N4 C17 C17 -176.6(3) . . . 5_667
